data_4022155
loop_
_publ_author_name
'Sergiy V. Rosokha'
'Jay K. Kochi'

_publ_section_title
;
 The Question of Aromaticity in Open-Shell Cations and Anions as
 Ion-Radical Offsprings of Polycyclic Aromatic and Antiaromatic Hydrocarbons
;
_journal_name_full 'Journal of Organic Chemistry'
_journal_page_first 9357
_journal_page_last 9365
_journal_paper_doi 10.1021/jo061695a
_journal_volume 71
_journal_year 2006
_chemical_formula_moiety 'C99 H147 Cs3 O6'
_chemical_formula_sum 'C99 H147 Cs3 O6'
_chemical_formula_weight 1831.90
_chemical_name_systematic
; 
 ? 
;
_space_group_IT_number 2
_space_group_name_Hall '-P 1'
_space_group_name_H-M_alt 'P -1'
_symmetry_cell_setting triclinic
_symmetry_space_group_name_Hall '-P 1'
_symmetry_space_group_name_H-M 'P -1'
_atom_sites_solution_hydrogens geom
_atom_sites_solution_primary direct
_atom_sites_solution_secondary difmap
_audit_creation_method SHELXL-97
_cell_angle_alpha 109.816(3)
_cell_angle_beta 93.923(3)
_cell_angle_gamma 98.228(3)
_cell_formula_units_Z 2
_cell_length_a 12.6202(19)
_cell_length_b 19.053(3)
_cell_length_c 21.386(3)
_cell_measurement_reflns_used 4574
_cell_measurement_temperature 123(2)
_cell_measurement_theta_max 24.76
_cell_measurement_theta_min 2.17
_cell_volume 4750.3(12)
_computing_cell_refinement 'SAINT (Bruker, 2003)'
_computing_data_collection 'SMART (Bruker, 2003)'
_computing_data_reduction 'SAINT & SADABS (Bruker, 2003)'
_computing_molecular_graphics 'XP (Bruker, 1999)'
_computing_publication_material 'SHELXL, XCIF (Bruker, 1999)'
_computing_structure_refinement SHELXTL
_computing_structure_solution 'SHELXTL (Bruker, 2003)'
_diffrn_ambient_temperature 123(2)
_diffrn_measured_fraction_theta_full 0.990
_diffrn_measured_fraction_theta_max 0.990
_diffrn_measurement_device 'Bruker SMART'
_diffrn_measurement_method 'omega-scan, full sphere'
_diffrn_radiation_monochromator graphite
_diffrn_radiation_source 'fine-focus sealed tube'
_diffrn_radiation_type MoK\a
_diffrn_radiation_wavelength 0.71073
_diffrn_reflns_av_R_equivalents 0.0000
_diffrn_reflns_av_sigmaI/netI 0.1697
_diffrn_reflns_limit_h_max 14
_diffrn_reflns_limit_h_min -14
_diffrn_reflns_limit_k_max 21
_diffrn_reflns_limit_k_min -22
_diffrn_reflns_limit_l_max 25
_diffrn_reflns_limit_l_min 0
_diffrn_reflns_number 16257
_diffrn_reflns_theta_full 24.83
_diffrn_reflns_theta_max 24.83
_diffrn_reflns_theta_min 1.02
_diffrn_standards_decay_% 0
_diffrn_standards_interval_count 0
_diffrn_standards_interval_time 0
_diffrn_standards_number 0
_exptl_absorpt_coefficient_mu 1.194
_exptl_absorpt_correction_type none
_exptl_absorpt_process_details '(SADABS; Bruker, 2003)'
_exptl_crystal_colour red
_exptl_crystal_density_diffrn 1.281
_exptl_crystal_density_method 'not measured'
_exptl_crystal_description prizm
_exptl_crystal_F_000 1908
_exptl_crystal_size_max 0.3
_exptl_crystal_size_mid 0.25
_exptl_crystal_size_min 0.2
_refine_diff_density_max 0.970
_refine_diff_density_min -0.850
_refine_diff_density_rms 0.128
_refine_ls_extinction_method none
_refine_ls_goodness_of_fit_ref 1.042
_refine_ls_hydrogen_treatment constr
_refine_ls_matrix_type full
_refine_ls_number_parameters 875
_refine_ls_number_reflns 16257
_refine_ls_number_restraints 13
_refine_ls_restrained_S_all 1.043
_refine_ls_R_factor_all 0.1678
_refine_ls_R_factor_gt 0.0845
_refine_ls_shift/su_max 0.074
_refine_ls_shift/su_mean 0.001
_refine_ls_structure_factor_coef Fsqd
_refine_ls_weighting_details 'calc w=1/[\s^2^(Fo^2^)+(0.0776P)^2^+10.5341P] where P=(Fo^2^+2Fc^2^)/3'
_refine_ls_weighting_scheme calc
_refine_ls_wR_factor_gt 0.1965
_refine_ls_wR_factor_ref 0.2378
_reflns_number_gt 8217
_reflns_number_total 16257
_reflns_threshold_expression >2sigma(I)
_cod_data_source_file jo061695asi20060815_023238.cif
_cod_database_code 4022155

loop_
_symmetry_equiv_pos_as_xyz
'x, y, z'
'-x, -y, -z'

loop_
_atom_site_label
_atom_site_type_symbol
_atom_site_fract_x
_atom_site_fract_y
_atom_site_fract_z
_atom_site_U_iso_or_equiv
_atom_site_adp_type
_atom_site_occupancy
_atom_site_symmetry_multiplicity
_atom_site_calc_flag
_atom_site_refinement_flags
_atom_site_disorder_assembly
_atom_site_disorder_group
Cs1 Cs 0.28452(6) 1.18938(4) 0.21508(4) 0.0511(2) Uani 1 1 d . . .
Cs2 Cs 0.12982(6) 0.52186(4) 0.24732(4) 0.0543(2) Uani 1 1 d . . .
Cs3 Cs 0.19524(7) 0.87751(4) 0.30690(4) 0.0613(3) Uani 1 1 d . . .
C1A C 0.2479(8) 1.3631(5) 0.2014(5) 0.033(2) Uani 1 1 d . . .
C2A C 0.3390(8) 1.4165(5) 0.2046(5) 0.032(2) Uani 1 1 d . . .
C3A C 0.3842(8) 1.4143(6) 0.1455(5) 0.040(3) Uani 1 1 d . . .
H3A H 0.4475 1.4495 0.1485 0.048 Uiso 1 1 calc R . .
C4A C 0.3389(8) 1.3624(6) 0.0830(5) 0.040(3) Uani 1 1 d . . .
C5A C 0.2479(8) 1.3103(6) 0.0801(5) 0.039(2) Uani 1 1 d . . .
H5A H 0.2169 1.2742 0.0376 0.047 Uiso 1 1 calc R . .
C6A C 0.1990(8) 1.3083(5) 0.1368(5) 0.035(2) Uani 1 1 d . . .
C7A C 0.1035(8) 1.2581(5) 0.1354(5) 0.039(3) Uani 1 1 d . . .
H7A H 0.0718 1.2210 0.0935 0.047 Uiso 1 1 calc R . .
C8A C 0.0546(9) 1.2604(6) 0.1909(6) 0.047(3) Uani 1 1 d . . .
C9A C 0.1045(9) 1.3120(5) 0.2527(5) 0.043(3) Uani 1 1 d . . .
H9A H 0.0722 1.3129 0.2918 0.052 Uiso 1 1 calc R . .
C10A C 0.2002(8) 1.3627(6) 0.2598(5) 0.038(2) Uani 1 1 d . . .
C11A C 0.2529(9) 1.4175(6) 0.3220(5) 0.044(3) Uani 1 1 d . . .
H11A H 0.2246 1.4175 0.3620 0.053 Uiso 1 1 calc R . .
C12A C 0.3428(8) 1.4705(5) 0.3270(5) 0.035(2) Uani 1 1 d . . .
C13A C 0.3849(8) 1.4694(5) 0.2696(5) 0.039(3) Uani 1 1 d . . .
H13A H 0.4474 1.5054 0.2728 0.047 Uiso 1 1 calc R . .
C14A C 0.3862(10) 1.3634(7) 0.0201(5) 0.055(3) Uani 1 1 d . . .
C15A C 0.4969(12) 1.4129(9) 0.0325(7) 0.095(5) Uani 1 1 d . . .
H15A H 0.5465 1.3977 0.0607 0.143 Uiso 1 1 calc R . .
H15B H 0.4911 1.4661 0.0551 0.143 Uiso 1 1 calc R . .
H15C H 0.5246 1.4069 -0.0104 0.143 Uiso 1 1 calc R . .
C16A C 0.3911(16) 1.2863(8) -0.0264(7) 0.108(6) Uani 1 1 d . . .
H16A H 0.3191 1.2549 -0.0365 0.161 Uiso 1 1 calc R . .
H16B H 0.4413 1.2637 -0.0054 0.161 Uiso 1 1 calc R . .
H16C H 0.4160 1.2894 -0.0679 0.161 Uiso 1 1 calc R . .
C17A C 0.3134(14) 1.4004(10) -0.0147(7) 0.103(6) Uani 1 1 d . . .
H17A H 0.2406 1.3701 -0.0269 0.154 Uiso 1 1 calc R . .
H17B H 0.3426 1.4033 -0.0553 0.154 Uiso 1 1 calc R . .
H17C H 0.3104 1.4516 0.0157 0.154 Uiso 1 1 calc R . .
C18A C -0.0497(9) 1.2037(6) 0.1852(5) 0.046(3) Uani 0.50 1 d P A 1
C19A C -0.138(2) 1.2167(16) 0.1405(13) 0.071(8) Uiso 0.50 1 d P A 1
H19A H -0.2069 1.1869 0.1421 0.107 Uiso 0.50 1 calc PR A 1
H19B H -0.1204 1.2010 0.0943 0.107 Uiso 0.50 1 calc PR A 1
H19C H -0.1428 1.2706 0.1562 0.107 Uiso 0.50 1 calc PR A 1
C20A C -0.026(2) 1.1257(14) 0.1584(13) 0.062(7) Uiso 0.50 1 d P A 1
H20A H -0.0914 1.0891 0.1546 0.093 Uiso 0.50 1 calc PR A 1
H20B H 0.0309 1.1199 0.1889 0.093 Uiso 0.50 1 calc PR A 1
H20C H -0.0021 1.1165 0.1141 0.093 Uiso 0.50 1 calc PR A 1
C21A C -0.094(2) 1.2145(16) 0.2509(13) 0.073(8) Uiso 0.50 1 d P A 1
H21A H -0.1660 1.1836 0.2427 0.109 Uiso 0.50 1 calc PR A 1
H21B H -0.0983 1.2680 0.2731 0.109 Uiso 0.50 1 calc PR A 1
H21C H -0.0460 1.1988 0.2798 0.109 Uiso 0.50 1 calc PR A 1
C18D C -0.0497(9) 1.2037(6) 0.1852(5) 0.046(3) Uani 0.50 1 d P A 2
C19D C -0.088(2) 1.1513(17) 0.1177(14) 0.083(9) Uiso 0.50 1 d P A 2
H19D H -0.0299 1.1256 0.0984 0.124 Uiso 0.50 1 calc PR A 2
H19E H -0.1123 1.1793 0.0900 0.124 Uiso 0.50 1 calc PR A 2
H19F H -0.1489 1.1136 0.1190 0.124 Uiso 0.50 1 calc PR A 2
C20D C -0.033(3) 1.1559(19) 0.2245(16) 0.093(10) Uiso 0.50 1 d P A 2
H20D H 0.0313 1.1336 0.2133 0.140 Uiso 0.50 1 calc PR A 2
H20E H -0.0962 1.1154 0.2142 0.140 Uiso 0.50 1 calc PR A 2
H20F H -0.0241 1.1866 0.2723 0.140 Uiso 0.50 1 calc PR A 2
C21D C -0.140(3) 1.2527(19) 0.2117(16) 0.096(10) Uiso 0.50 1 d P A 2
H21D H -0.2064 1.2189 0.2118 0.144 Uiso 0.50 1 calc PR A 2
H21E H -0.1546 1.2809 0.1822 0.144 Uiso 0.50 1 calc PR A 2
H21F H -0.1151 1.2883 0.2573 0.144 Uiso 0.50 1 calc PR A 2
C22A C 0.3991(9) 1.5283(6) 0.3942(6) 0.052(3) Uani 1 1 d . A .
C23A C 0.4142(11) 1.6067(6) 0.3913(6) 0.066(4) Uani 1 1 d . . .
H23A H 0.4677 1.6112 0.3612 0.099 Uiso 1 1 calc R A .
H23B H 0.4395 1.6439 0.4363 0.099 Uiso 1 1 calc R . .
H23C H 0.3453 1.6161 0.3747 0.099 Uiso 1 1 calc R . .
C24A C 0.3313(11) 1.5271(8) 0.4518(5) 0.069(4) Uani 1 1 d . . .
H24A H 0.2615 1.5413 0.4435 0.103 Uiso 1 1 calc R A .
H24B H 0.3700 1.5631 0.4944 0.103 Uiso 1 1 calc R . .
H24C H 0.3195 1.4760 0.4539 0.103 Uiso 1 1 calc R . .
C25A C 0.5079(11) 1.5092(7) 0.4090(7) 0.073(4) Uani 1 1 d . . .
H25A H 0.5523 1.5117 0.3737 0.110 Uiso 1 1 calc R A .
H25B H 0.4983 1.4580 0.4107 0.110 Uiso 1 1 calc R . .
H25C H 0.5439 1.5457 0.4522 0.110 Uiso 1 1 calc R . .
C1B C 0.2987(8) 1.0204(6) 0.2482(5) 0.035(2) Uani 1 1 d . . .
C2B C 0.3929(8) 1.0719(6) 0.2877(5) 0.040(3) Uani 1 1 d . . .
C3B C 0.4941(8) 1.0535(6) 0.2684(5) 0.042(3) Uani 1 1 d . . .
H3B H 0.5580 1.0869 0.2933 0.051 Uiso 1 1 calc R A .
C4B C 0.5046(8) 0.9892(6) 0.2150(5) 0.041(3) Uani 1 1 d . A .
C5B C 0.4127(8) 0.9404(5) 0.1793(5) 0.035(2) Uani 1 1 d . . .
H5B H 0.4196 0.8954 0.1442 0.041 Uiso 1 1 calc R A .
C6B C 0.3065(8) 0.9545(5) 0.1929(5) 0.036(2) Uani 1 1 d . . .
C7B C 0.2111(8) 0.9060(6) 0.1553(5) 0.042(3) Uani 1 1 d . . .
H7B H 0.2164 0.8615 0.1191 0.051 Uiso 1 1 calc R A .
C8B C 0.1100(8) 0.9219(6) 0.1698(5) 0.039(3) Uani 1 1 d . . .
C9B C 0.1018(8) 0.9868(6) 0.2228(5) 0.041(3) Uani 1 1 d . . .
H9B H 0.0320 0.9976 0.2318 0.049 Uiso 1 1 calc R A .
C10B C 0.1942(8) 1.0381(6) 0.2644(5) 0.034(2) Uani 1 1 d . . .
C11B C 0.1922(9) 1.0998(6) 0.3190(5) 0.046(3) Uani 1 1 d . . .
H11B H 0.1235 1.1106 0.3308 0.055 Uiso 1 1 calc R A .
C12B C 0.2829(9) 1.1487(6) 0.3592(5) 0.045(3) Uani 1 1 d . . .
C13B C 0.3825(8) 1.1337(6) 0.3425(5) 0.040(3) Uani 1 1 d . . .
H13B H 0.4456 1.1665 0.3691 0.048 Uiso 1 1 calc R A .
C14B C 0.6181(9) 0.9745(7) 0.1950(6) 0.054(3) Uani 0.50 1 d P A 1
C15B C 0.6120(19) 0.8931(12) 0.1440(11) 0.046(6) Uiso 0.50 1 d P A 1
H15D H 0.6852 0.8826 0.1382 0.069 Uiso 0.50 1 calc PR A 1
H15E H 0.5746 0.8888 0.1008 0.069 Uiso 0.50 1 calc PR A 1
H15F H 0.5724 0.8564 0.1607 0.069 Uiso 0.50 1 calc PR A 1
C16B C 0.681(3) 0.970(2) 0.2557(19) 0.125(13) Uiso 0.50 1 d P A 1
H16D H 0.6968 1.0209 0.2907 0.187 Uiso 0.50 1 calc PR A 1
H16E H 0.7480 0.9527 0.2437 0.187 Uiso 0.50 1 calc PR A 1
H16F H 0.6374 0.9352 0.2724 0.187 Uiso 0.50 1 calc PR A 1
C17B C 0.674(3) 1.035(2) 0.175(2) 0.110(12) Uiso 0.50 1 d P A 1
H17D H 0.6847 1.0837 0.2127 0.165 Uiso 0.50 1 calc PR A 1
H17E H 0.6299 1.0395 0.1371 0.165 Uiso 0.50 1 calc PR A 1
H17F H 0.7440 1.0239 0.1617 0.165 Uiso 0.50 1 calc PR A 1
C14E C 0.6181(9) 0.9745(7) 0.1950(6) 0.054(3) Uani 0.50 1 d P A 2
C15E C 0.639(2) 1.0053(16) 0.1375(13) 0.063(7) Uiso 0.50 1 d P A 2
H15G H 0.7154 1.0076 0.1307 0.095 Uiso 0.50 1 calc PR A 2
H15H H 0.6211 1.0562 0.1494 0.095 Uiso 0.50 1 calc PR A 2
H15I H 0.5942 0.9715 0.0961 0.095 Uiso 0.50 1 calc PR A 2
C16E C 0.620(2) 0.8924(17) 0.1846(16) 0.080(9) Uiso 0.50 1 d P A 2
H16G H 0.6810 0.8767 0.1611 0.120 Uiso 0.50 1 calc PR A 2
H16H H 0.5523 0.8612 0.1578 0.120 Uiso 0.50 1 calc PR A 2
H16I H 0.6264 0.8860 0.2282 0.120 Uiso 0.50 1 calc PR A 2
C17E C 0.709(2) 1.0233(15) 0.2484(12) 0.062(7) Uiso 0.50 1 d P A 2
H17G H 0.7765 1.0043 0.2380 0.092 Uiso 0.50 1 calc PR A 2
H17H H 0.6930 1.0216 0.2921 0.092 Uiso 0.50 1 calc PR A 2
H17I H 0.7172 1.0758 0.2497 0.092 Uiso 0.50 1 calc PR A 2
C18B C 0.0065(9) 0.8711(6) 0.1254(6) 0.049(3) Uani 1 1 d . . .
C19B C -0.0583(10) 0.9152(8) 0.0947(8) 0.086(5) Uani 1 1 d . A .
H19G H -0.0161 0.9329 0.0645 0.129 Uiso 1 1 calc R . .
H19H H -0.0752 0.9588 0.1304 0.129 Uiso 1 1 calc R . .
H19I H -0.1255 0.8822 0.0695 0.129 Uiso 1 1 calc R . .
C20B C 0.0282(10) 0.8022(7) 0.0700(7) 0.082(5) Uani 1 1 d . A .
H20G H 0.0786 0.8184 0.0426 0.123 Uiso 1 1 calc R . .
H20H H -0.0397 0.7744 0.0418 0.123 Uiso 1 1 calc R . .
H20I H 0.0596 0.7691 0.0896 0.123 Uiso 1 1 calc R . .
C21B C -0.0645(11) 0.8414(8) 0.1698(7) 0.083(5) Uani 1 1 d . A .
H21G H -0.1339 0.8135 0.1437 0.124 Uiso 1 1 calc R . .
H21H H -0.0768 0.8842 0.2081 0.124 Uiso 1 1 calc R . .
H21I H -0.0281 0.8076 0.1860 0.124 Uiso 1 1 calc R . .
C22B C 0.2768(10) 1.2200(7) 0.4218(6) 0.060(3) Uani 0.50 1 d P . 1
C23B C 0.167(2) 1.2367(16) 0.4320(14) 0.063(7) Uiso 0.50 1 d P . 1
H23D H 0.1203 1.1915 0.4328 0.094 Uiso 0.50 1 calc PR . 1
H23E H 0.1388 1.2512 0.3953 0.094 Uiso 0.50 1 calc PR . 1
H23F H 0.1706 1.2784 0.4746 0.094 Uiso 0.50 1 calc PR . 1
C24B C 0.3550(16) 1.2940(12) 0.4154(10) 0.040(5) Uiso 0.50 1 d P . 1
H24D H 0.3464 1.3401 0.4516 0.060 Uiso 0.50 1 calc PR . 1
H24E H 0.3345 1.2985 0.3720 0.060 Uiso 0.50 1 calc PR . 1
H24F H 0.4305 1.2873 0.4187 0.060 Uiso 0.50 1 calc PR . 1
C25B C 0.333(2) 1.2140(14) 0.4848(11) 0.056(6) Uiso 0.50 1 d P . 1
H25D H 0.2957 1.1697 0.4928 0.084 Uiso 0.50 1 calc PR . 1
H25E H 0.3315 1.2599 0.5232 0.084 Uiso 0.50 1 calc PR . 1
H25F H 0.4081 1.2086 0.4788 0.084 Uiso 0.50 1 calc PR . 1
C22E C 0.2768(10) 1.2200(7) 0.4218(6) 0.060(3) Uani 0.50 1 d P . 2
C23E C 0.186(2) 1.2608(17) 0.4123(14) 0.067(8) Uiso 0.50 1 d P . 2
H23G H 0.2065 1.2907 0.3843 0.101 Uiso 0.50 1 calc PR . 2
H23H H 0.1730 1.2945 0.4560 0.101 Uiso 0.50 1 calc PR . 2
H23I H 0.1207 1.2236 0.3904 0.101 Uiso 0.50 1 calc PR . 2
C24E C 0.366(3) 1.263(2) 0.4560(19) 0.116(12) Uiso 0.50 1 d P . 2
H24G H 0.4069 1.2833 0.4270 0.173 Uiso 0.50 1 calc PR . 2
H24H H 0.4082 1.2327 0.4734 0.173 Uiso 0.50 1 calc PR . 2
H24I H 0.3486 1.3045 0.4934 0.173 Uiso 0.50 1 calc PR . 2
C25E C 0.216(3) 1.174(2) 0.4697(17) 0.114(12) Uiso 0.50 1 d P . 2
H25G H 0.2244 1.2084 0.5164 0.171 Uiso 0.50 1 calc PR . 2
H25H H 0.2489 1.1297 0.4670 0.171 Uiso 0.50 1 calc PR . 2
H25I H 0.1386 1.1572 0.4530 0.171 Uiso 0.50 1 calc PR . 2
C1C C 0.0738(8) 0.7069(6) 0.3227(5) 0.039(3) Uani 1 1 d . . .
C2C C 0.1872(9) 0.7170(6) 0.3425(5) 0.043(3) Uani 1 1 d . . .
C3C C 0.2577(8) 0.7067(5) 0.2930(5) 0.037(3) Uani 1 1 d . . .
H3C H 0.3329 0.7123 0.3060 0.045 Uiso 1 1 calc R A .
C4C C 0.2202(8) 0.6882(5) 0.2252(5) 0.037(3) Uani 1 1 d . . .
C5C C 0.1113(8) 0.6808(5) 0.2071(5) 0.039(3) Uani 1 1 d . . .
H5C H 0.0863 0.6699 0.1614 0.047 Uiso 1 1 calc R A .
C6C C 0.0338(8) 0.6886(5) 0.2537(5) 0.038(3) Uani 1 1 d . . .
C7C C -0.0778(8) 0.6801(6) 0.2371(5) 0.043(3) Uani 1 1 d . . .
H7C H -0.1048 0.6682 0.1914 0.052 Uiso 1 1 calc R A .
C8C C -0.1515(9) 0.6883(7) 0.2837(6) 0.054(3) Uani 1 1 d . A .
C9C C -0.1089(9) 0.7071(9) 0.3511(6) 0.067(4) Uani 1 1 d . . .
H9C H -0.1572 0.7141 0.3841 0.081 Uiso 1 1 calc R A .
C10C C 0.0016(9) 0.7159(7) 0.3716(5) 0.051(3) Uani 1 1 d . A .
C11C C 0.0446(10) 0.7351(7) 0.4398(5) 0.054(3) Uani 1 1 d . . .
H11C H -0.0043 0.7404 0.4723 0.064 Uiso 1 1 calc R A .
C12C C 0.1517(10) 0.7463(7) 0.4608(5) 0.053(3) Uani 1 1 d . A .
C13C C 0.2247(9) 0.7389(6) 0.4115(5) 0.046(3) Uani 1 1 d . . .
H13C H 0.3002 0.7490 0.4254 0.055 Uiso 1 1 calc R A .
C14C C 0.2997(9) 0.6766(6) 0.1733(5) 0.045(3) Uani 1 1 d . . .
C15C C 0.2483(11) 0.6628(11) 0.1039(7) 0.091(5) Uani 1 1 d . A .
H15J H 0.2055 0.6116 0.0852 0.137 Uiso 1 1 calc R . .
H15K H 0.3046 0.6679 0.0755 0.137 Uiso 1 1 calc R . .
H15L H 0.2013 0.7000 0.1055 0.137 Uiso 1 1 calc R . .
C16C C 0.3607(10) 0.6135(8) 0.1733(7) 0.074(4) Uani 1 1 d . A .
H16J H 0.3162 0.5644 0.1466 0.110 Uiso 1 1 calc R . .
H16K H 0.3775 0.6156 0.2194 0.110 Uiso 1 1 calc R . .
H16L H 0.4280 0.6198 0.1538 0.110 Uiso 1 1 calc R . .
C17C C 0.3828(11) 0.7502(8) 0.1908(8) 0.082(5) Uani 1 1 d . A .
H17J H 0.4261 0.7463 0.1538 0.124 Uiso 1 1 calc R . .
H17K H 0.4302 0.7577 0.2317 0.124 Uiso 1 1 calc R . .
H17L H 0.3450 0.7932 0.1981 0.124 Uiso 1 1 calc R . .
C18C C -0.2730(9) 0.6755(8) 0.2603(6) 0.063(4) Uani 1 1 d . . .
C19C C -0.3132(11) 0.5941(9) 0.2130(7) 0.088(5) Uani 1 1 d . A .
H19J H -0.3907 0.5871 0.1988 0.132 Uiso 1 1 calc R . .
H19K H -0.3004 0.5591 0.2361 0.132 Uiso 1 1 calc R . .
H19L H -0.2744 0.5837 0.1736 0.132 Uiso 1 1 calc R . .
C20C C -0.2945(11) 0.7292(10) 0.2237(8) 0.094(5) Uani 1 1 d . A .
H20J H -0.2705 0.7818 0.2540 0.142 Uiso 1 1 calc R . .
H20K H -0.3719 0.7209 0.2088 0.142 Uiso 1 1 calc R . .
H20L H -0.2547 0.7195 0.1847 0.142 Uiso 1 1 calc R . .
C21C C -0.3372(12) 0.6877(14) 0.3179(8) 0.135(9) Uani 1 1 d . A .
H21J H -0.3245 0.7418 0.3452 0.203 Uiso 1 1 calc R . .
H21K H -0.3152 0.6589 0.3453 0.203 Uiso 1 1 calc R . .
H21L H -0.4141 0.6705 0.3010 0.203 Uiso 1 1 calc R . .
C22C C 0.1940(10) 0.7651(8) 0.5351(6) 0.064(4) Uani 1 1 d . . .
C23C C 0.1517(12) 0.8368(9) 0.5758(6) 0.090(5) Uani 1 1 d . A .
H23J H 0.1782 0.8512 0.6234 0.134 Uiso 1 1 calc R . .
H23K H 0.0726 0.8265 0.5697 0.134 Uiso 1 1 calc R . .
H23L H 0.1774 0.8783 0.5603 0.134 Uiso 1 1 calc R . .
C24C C 0.1451(13) 0.7028(9) 0.5587(6) 0.088(5) Uani 1 1 d . A .
H24J H 0.1733 0.6565 0.5364 0.131 Uiso 1 1 calc R . .
H24K H 0.0664 0.6930 0.5478 0.131 Uiso 1 1 calc R . .
H24L H 0.1638 0.7184 0.6073 0.131 Uiso 1 1 calc R . .
C25C C 0.3136(10) 0.7783(9) 0.5485(7) 0.085(5) Uani 1 1 d . A .
H25J H 0.3402 0.7330 0.5216 0.127 Uiso 1 1 calc R . .
H25K H 0.3352 0.7888 0.5962 0.127 Uiso 1 1 calc R . .
H25L H 0.3442 0.8216 0.5366 0.127 Uiso 1 1 calc R . .
O1D O -0.0368(10) 0.4851(7) 0.3289(6) 0.114(4) Uani 1 1 d . . .
C2D C -0.014(2) 0.4925(18) 0.3925(14) 0.202(12) Uiso 1 1 d . . .
H2D1 H 0.0558 0.5273 0.4108 0.243 Uiso 1 1 calc R . .
H2D2 H -0.0055 0.4425 0.3946 0.243 Uiso 1 1 calc R . .
C3D C -0.0953(18) 0.5212(14) 0.4344(11) 0.149(8) Uiso 1 1 d D . .
H3D1 H -0.1210 0.4873 0.4586 0.179 Uiso 1 1 calc R A .
H3D2 H -0.0683 0.5729 0.4670 0.179 Uiso 1 1 calc R . .
C4D C -0.178(2) 0.5208(17) 0.3845(13) 0.194(11) Uiso 1 1 d D . .
H4D1 H -0.2008 0.5709 0.3974 0.232 Uiso 1 1 calc R . .
H4D2 H -0.2416 0.4820 0.3807 0.232 Uiso 1 1 calc R . .
C5D C -0.1349(18) 0.5041(14) 0.3211(11) 0.144(8) Uiso 1 1 d . . .
H5D1 H -0.1838 0.4617 0.2860 0.172 Uiso 1 1 calc R . .
H5D2 H -0.1281 0.5490 0.3073 0.172 Uiso 1 1 calc R . .
O1F O 0.0232(12) 0.4767(8) 0.0995(8) 0.173(7) Uani 1 1 d . . .
C2F C -0.0793(17) 0.4966(13) 0.0944(11) 0.140(7) Uiso 1 1 d . . .
H2F1 H -0.0954 0.5027 0.0508 0.168 Uiso 1 1 calc R . .
H2F2 H -0.0819 0.5450 0.1306 0.168 Uiso 1 1 calc R . .
C3F C -0.156(2) 0.4365(15) 0.1001(13) 0.174(10) Uiso 1 1 d . . .
H3F1 H -0.2255 0.4285 0.0717 0.208 Uiso 1 1 calc R A .
H3F2 H -0.1698 0.4462 0.1471 0.208 Uiso 1 1 calc R . .
C4F C -0.0931(18) 0.3654(14) 0.0725(12) 0.170(9) Uiso 1 1 d D A .
H4F1 H -0.0784 0.3436 0.1075 0.204 Uiso 1 1 calc R . .
H4F2 H -0.1353 0.3252 0.0325 0.204 Uiso 1 1 calc R . .
C5F C 0.0070(16) 0.3996(12) 0.0559(10) 0.134(7) Uiso 1 1 d D A .
H5F1 H -0.0004 0.3956 0.0083 0.160 Uiso 1 1 calc R . .
H5F2 H 0.0677 0.3749 0.0642 0.160 Uiso 1 1 calc R . .
O1G O 0.4033(15) 0.9152(10) 0.4025(9) 0.185(8) Uani 1 1 d . . .
C2G C 0.463(2) 0.975(2) 0.3922(15) 0.222(14) Uiso 1 1 d D . .
H2G1 H 0.4323 1.0208 0.4134 0.267 Uiso 1 1 calc R . .
H2G2 H 0.4573 0.9649 0.3435 0.267 Uiso 1 1 calc R . .
C3G C 0.578(2) 0.9899(19) 0.4187(16) 0.220(13) Uiso 1 1 d D . .
H3G1 H 0.5921 1.0179 0.4677 0.264 Uiso 1 1 calc R A .
H3G2 H 0.6251 1.0163 0.3952 0.264 Uiso 1 1 calc R . .
C4G C 0.588(3) 0.904(2) 0.399(2) 0.285(19) Uiso 1 1 d . A .
H4G1 H 0.5997 0.8818 0.3517 0.342 Uiso 1 1 calc R . .
H4G2 H 0.6480 0.8972 0.4277 0.342 Uiso 1 1 calc R . .
C5G C 0.482(2) 0.8657(18) 0.4106(16) 0.203(12) Uiso 1 1 d . A .
H5G1 H 0.4858 0.8631 0.4561 0.244 Uiso 1 1 calc R . .
H5G2 H 0.4603 0.8138 0.3772 0.244 Uiso 1 1 calc R . .
O1H O 0.5207(10) 1.2268(7) 0.2014(6) 0.123(4) Uani 1 1 d . . .
C2H C 0.5724(18) 1.2521(11) 0.2637(11) 0.132(7) Uiso 1 1 d D . .
H2H1 H 0.6398 1.2313 0.2647 0.158 Uiso 1 1 calc R . .
H2H2 H 0.5262 1.2372 0.2943 0.158 Uiso 1 1 calc R . .
C3H C 0.597(2) 1.3356(13) 0.2837(13) 0.179(10) Uiso 1 1 d D . .
H3H1 H 0.6625 1.3570 0.3167 0.214 Uiso 1 1 calc R A .
H3H2 H 0.5359 1.3587 0.3036 0.214 Uiso 1 1 calc R . .
C4H C 0.6140(16) 1.3496(11) 0.2201(9) 0.119(6) Uiso 1 1 d . A .
H4H1 H 0.5829 1.3937 0.2183 0.143 Uiso 1 1 calc R . .
H4H2 H 0.6917 1.3580 0.2151 0.143 Uiso 1 1 calc R . .
C5H C 0.5557(16) 1.2783(12) 0.1685(9) 0.123(6) Uiso 1 1 d . A .
H5H1 H 0.4928 1.2883 0.1447 0.148 Uiso 1 1 calc R . .
H5H2 H 0.6040 1.2563 0.1353 0.148 Uiso 1 1 calc R . .
O1I O 0.2437(14) 1.0963(7) 0.0645(7) 0.153(6) Uani 1 1 d . . .
C2I C 0.2139(15) 1.0181(11) 0.0402(10) 0.115(6) Uiso 1 1 d . A .
H2I1 H 0.1644 1.0007 -0.0021 0.138 Uiso 1 1 calc R . .
H2I2 H 0.1774 1.0007 0.0733 0.138 Uiso 1 1 calc R . .
C3I C 0.3209(13) 0.9868(10) 0.0282(8) 0.102(5) Uiso 1 1 d . . .
H3I1 H 0.3303 0.9513 0.0521 0.122 Uiso 1 1 calc R A .
H3I2 H 0.3254 0.9616 -0.0200 0.122 Uiso 1 1 calc R . .
C4I C 0.4000(17) 1.0592(12) 0.0580(11) 0.138(7) Uiso 1 1 d D . .
H4I1 H 0.4641 1.0581 0.0337 0.166 Uiso 1 1 calc R . .
H4I2 H 0.4233 1.0702 0.1060 0.166 Uiso 1 1 calc R . .
C5I C 0.3326(19) 1.1172(13) 0.0483(13) 0.159(9) Uiso 1 1 d D . .
H5I1 H 0.3650 1.1695 0.0777 0.190 Uiso 1 1 calc R . .
H5I2 H 0.3254 1.1146 0.0011 0.190 Uiso 1 1 calc R . .
O1J O 0.0555(16) 0.9595(13) 0.4063(11) 0.205(8) Uiso 1 1 d D . .
C3J C -0.104(4) 0.904(4) 0.432(3) 0.54(5) Uiso 1 1 d D . .
H3J1 H -0.1427 0.8570 0.4354 0.649 Uiso 1 1 calc R A .
H3J2 H -0.1269 0.9485 0.4649 0.649 Uiso 1 1 calc R . .
C4J C 0.016(4) 0.909(3) 0.440(3) 0.54(5) Uiso 1 1 d D . .
H4J1 H 0.0456 0.9301 0.4885 0.644 Uiso 1 1 calc R . .
H4J2 H 0.0356 0.8586 0.4198 0.644 Uiso 1 1 calc R . .
C2J C -0.121(5) 0.905(3) 0.362(3) 0.61(6) Uiso 1 1 d D . .
H2J1 H -0.1948 0.9121 0.3500 0.735 Uiso 1 1 calc R . .
H2J2 H -0.1045 0.8588 0.3285 0.735 Uiso 1 1 calc R . .
C1J C -0.038(3) 0.974(3) 0.372(2) 0.41(3) Uiso 1 1 d D . .
H1J1 H -0.0219 0.9784 0.3284 0.495 Uiso 1 1 calc R . .
H1J2 H -0.0611 1.0211 0.3997 0.495 Uiso 1 1 calc R . .

loop_
_atom_site_aniso_label
_atom_site_aniso_U_11
_atom_site_aniso_U_22
_atom_site_aniso_U_33
_atom_site_aniso_U_23
_atom_site_aniso_U_13
_atom_site_aniso_U_12
Cs1 0.0611(5) 0.0427(4) 0.0620(5) 0.0270(4) 0.0151(4) 0.0240(4)
Cs2 0.0573(5) 0.0396(4) 0.0784(5) 0.0323(4) 0.0123(4) 0.0175(3)
Cs3 0.0806(6) 0.0414(4) 0.0750(5) 0.0334(4) 0.0085(5) 0.0214(4)
C1A 0.046(6) 0.024(5) 0.043(6) 0.025(5) 0.014(5) 0.018(5)
C2A 0.041(6) 0.026(5) 0.045(6) 0.026(5) 0.002(5) 0.029(5)
C3A 0.047(6) 0.028(6) 0.052(7) 0.018(5) 0.021(6) 0.012(5)
C4A 0.042(6) 0.034(6) 0.046(6) 0.016(5) 0.006(5) 0.012(5)
C5A 0.043(6) 0.037(6) 0.039(6) 0.015(5) 0.004(5) 0.011(5)
C6A 0.038(6) 0.024(5) 0.044(6) 0.010(5) 0.010(5) 0.014(5)
C7A 0.049(6) 0.025(5) 0.047(6) 0.016(5) 0.012(5) 0.007(5)
C8A 0.057(7) 0.024(6) 0.070(8) 0.027(6) 0.009(7) 0.016(5)
C9A 0.068(8) 0.024(6) 0.052(7) 0.023(5) 0.031(6) 0.019(5)
C10A 0.049(7) 0.030(6) 0.040(6) 0.018(5) 0.011(5) 0.013(5)
C11A 0.072(8) 0.033(6) 0.036(6) 0.017(5) 0.018(6) 0.022(6)
C12A 0.052(7) 0.029(6) 0.036(6) 0.022(5) 0.008(5) 0.016(5)
C13A 0.049(6) 0.015(5) 0.052(7) 0.011(5) -0.007(6) 0.010(5)
C14A 0.073(8) 0.049(7) 0.040(6) 0.014(6) 0.026(6) 0.002(6)
C15A 0.099(12) 0.114(14) 0.069(9) 0.029(9) 0.045(9) 0.002(10)
C16A 0.179(18) 0.063(10) 0.081(10) 0.014(8) 0.075(12) 0.020(11)
C17A 0.153(16) 0.115(14) 0.084(10) 0.075(10) 0.047(11) 0.047(12)
C18A 0.052(7) 0.031(6) 0.060(7) 0.020(5) 0.017(6) 0.009(5)
C18D 0.052(7) 0.031(6) 0.060(7) 0.020(5) 0.017(6) 0.009(5)
C22A 0.059(8) 0.045(7) 0.053(7) 0.019(6) -0.005(6) 0.019(6)
C23A 0.097(10) 0.029(6) 0.064(8) 0.012(6) -0.010(8) 0.006(6)
C24A 0.096(10) 0.071(9) 0.039(7) 0.015(6) 0.006(7) 0.029(8)
C25A 0.100(11) 0.040(7) 0.077(9) 0.015(7) -0.010(8) 0.025(7)
C1B 0.035(6) 0.031(6) 0.051(6) 0.027(5) 0.009(5) 0.007(5)
C2B 0.046(7) 0.032(6) 0.044(6) 0.016(5) 0.002(5) 0.005(5)
C3B 0.033(6) 0.034(6) 0.051(7) 0.008(5) -0.002(5) 0.000(5)
C4B 0.042(6) 0.028(6) 0.055(7) 0.015(5) 0.013(6) 0.014(5)
C5B 0.037(6) 0.025(5) 0.040(6) 0.005(5) 0.004(5) 0.014(5)
C6B 0.039(6) 0.021(5) 0.050(6) 0.016(5) 0.005(5) 0.004(5)
C7B 0.049(7) 0.028(6) 0.047(6) 0.014(5) 0.000(6) -0.002(5)
C8B 0.034(6) 0.032(6) 0.060(7) 0.024(5) 0.011(5) 0.013(5)
C9B 0.033(6) 0.029(6) 0.070(7) 0.026(6) 0.013(6) 0.014(5)
C10B 0.032(6) 0.030(6) 0.051(6) 0.021(5) 0.007(5) 0.017(5)
C11B 0.046(7) 0.049(7) 0.054(7) 0.028(6) 0.016(6) 0.018(6)
C12B 0.054(7) 0.046(7) 0.034(6) 0.011(5) 0.007(6) 0.017(6)
C13B 0.035(6) 0.032(6) 0.049(6) 0.006(5) -0.001(5) 0.016(5)
C14B 0.041(7) 0.052(8) 0.071(8) 0.018(6) 0.011(6) 0.019(6)
C14E 0.041(7) 0.052(8) 0.071(8) 0.018(6) 0.011(6) 0.019(6)
C18B 0.042(6) 0.040(7) 0.074(8) 0.032(6) -0.005(6) 0.014(5)
C19B 0.059(8) 0.066(9) 0.139(13) 0.055(9) -0.035(9) 0.006(7)
C20B 0.058(8) 0.044(8) 0.119(12) 0.000(8) -0.026(8) 0.018(6)
C21B 0.071(9) 0.072(10) 0.100(11) 0.040(9) -0.007(9) -0.024(8)
C22B 0.059(8) 0.060(8) 0.055(7) 0.004(6) 0.006(7) 0.036(7)
C22E 0.059(8) 0.060(8) 0.055(7) 0.004(6) 0.006(7) 0.036(7)
C1C 0.039(6) 0.033(6) 0.051(7) 0.023(5) 0.001(5) 0.009(5)
C2C 0.048(7) 0.031(6) 0.057(7) 0.023(5) 0.010(6) 0.014(5)
C3C 0.034(6) 0.035(6) 0.055(7) 0.027(5) 0.015(6) 0.015(5)
C4C 0.047(7) 0.028(6) 0.052(7) 0.026(5) 0.016(6) 0.019(5)
C5C 0.047(7) 0.030(6) 0.045(6) 0.020(5) 0.010(6) 0.010(5)
C6C 0.047(7) 0.029(6) 0.046(6) 0.019(5) 0.013(6) 0.008(5)
C7C 0.044(7) 0.049(7) 0.036(6) 0.016(5) 0.002(5) 0.007(5)
C8C 0.044(7) 0.068(8) 0.052(7) 0.022(6) 0.018(6) 0.012(6)
C9C 0.036(7) 0.124(13) 0.052(8) 0.039(8) 0.017(6) 0.021(7)
C10C 0.046(7) 0.065(8) 0.043(7) 0.019(6) 0.012(6) 0.013(6)
C11C 0.055(8) 0.064(8) 0.045(7) 0.020(6) 0.018(6) 0.014(6)
C12C 0.049(7) 0.061(8) 0.047(7) 0.019(6) -0.003(6) 0.010(6)
C13C 0.039(6) 0.047(7) 0.047(7) 0.014(6) 0.004(6) 0.005(5)
C14C 0.046(7) 0.049(7) 0.055(7) 0.027(6) 0.020(6) 0.025(6)
C15C 0.064(9) 0.165(17) 0.082(10) 0.071(11) 0.046(8) 0.056(10)
C16C 0.073(9) 0.065(9) 0.106(11) 0.044(8) 0.038(9) 0.040(7)
C17C 0.079(10) 0.063(9) 0.123(12) 0.044(9) 0.058(9) 0.020(8)
C18C 0.038(7) 0.102(11) 0.060(8) 0.042(8) 0.004(6) 0.017(7)
C19C 0.058(9) 0.107(13) 0.080(10) 0.021(9) -0.018(8) -0.004(9)
C20C 0.057(9) 0.133(15) 0.116(12) 0.065(12) 0.019(9) 0.034(9)
C21C 0.053(9) 0.28(3) 0.086(11) 0.082(15) 0.020(9) 0.032(13)
C22C 0.052(8) 0.077(10) 0.047(7) 0.003(7) 0.000(6) 0.012(7)
C23C 0.091(11) 0.095(12) 0.061(9) 0.005(8) -0.028(8) 0.025(9)
C24C 0.115(13) 0.102(12) 0.047(8) 0.037(8) -0.009(8) 0.005(10)
C25C 0.067(10) 0.113(13) 0.066(9) 0.024(9) -0.003(8) 0.017(9)
O1D 0.133(10) 0.140(11) 0.115(9) 0.069(8) 0.066(8) 0.085(8)
O1F 0.146(12) 0.094(10) 0.220(16) -0.017(10) -0.072(12) 0.056(9)
O1G 0.189(16) 0.165(15) 0.214(16) 0.129(14) -0.059(13) -0.043(13)
O1H 0.134(10) 0.111(10) 0.123(9) 0.055(8) -0.004(9) -0.002(8)
O1I 0.240(17) 0.081(9) 0.147(11) 0.030(8) 0.106(12) 0.046(10)

loop_
_atom_type_symbol
_atom_type_description
_atom_type_scat_dispersion_real
_atom_type_scat_dispersion_imag
_atom_type_scat_source
C C 0.0033 0.0016 'International Tables Vol C Tables 4.2.6.8 and 6.1.1.4'
H H 0.0000 0.0000 'International Tables Vol C Tables 4.2.6.8 and 6.1.1.4'
O O 0.0106 0.0060 'International Tables Vol C Tables 4.2.6.8 and 6.1.1.4'
Cs Cs -0.3680 2.1192 'International Tables Vol C Tables 4.2.6.8 and 6.1.1.4'

loop_
_geom_angle_atom_site_label_1
_geom_angle_atom_site_label_2
_geom_angle_atom_site_label_3
_geom_angle
_geom_angle_site_symmetry_1
_geom_angle_site_symmetry_3
O1H Cs1 O1I 88.8(4) . .
O1H Cs1 C11B 123.5(3) . .
O1I Cs1 C11B 116.5(3) . .
O1H Cs1 C7A 118.1(3) . .
O1I Cs1 C7A 69.3(4) . .
C11B Cs1 C7A 118.0(2) . .
O1H Cs1 C12B 104.7(3) . .
O1I Cs1 C12B 135.5(3) . .
C11B Cs1 C12B 23.5(2) . .
C7A Cs1 C12B 131.9(3) . .
O1H Cs1 C9A 127.3(3) . .
O1I Cs1 C9A 108.9(4) . .
C11B Cs1 C9A 93.0(2) . .
C7A Cs1 C9A 40.4(2) . .
C12B Cs1 C9A 96.3(3) . .
O1H Cs1 C8A 136.1(3) . .
O1I Cs1 C8A 86.6(4) . .
C11B Cs1 C8A 97.2(3) . .
C7A Cs1 C8A 22.9(2) . .
C12B Cs1 C8A 109.0(3) . .
C9A Cs1 C8A 23.4(2) . .
O1H Cs1 C13B 83.6(3) . .
O1I Cs1 C13B 127.4(3) . .
C11B Cs1 C13B 40.4(3) . .
C7A Cs1 C13B 154.8(2) . .
C12B Cs1 C13B 23.0(2) . .
C9A Cs1 C13B 116.9(2) . .
C8A Cs1 C13B 131.9(3) . .
O1H Cs1 C10A 104.0(3) . .
O1I Cs1 C10A 114.7(3) . .
C11B Cs1 C10A 108.2(2) . .
C7A Cs1 C10A 47.9(2) . .
C12B Cs1 C10A 103.0(2) . .
C9A Cs1 C10A 23.4(2) . .
C8A Cs1 C10A 41.5(2) . .
C13B Cs1 C10A 117.7(2) . .
O1H Cs1 C10B 119.7(3) . .
O1I Cs1 C10B 95.0(3) . .
C11B Cs1 C10B 22.7(2) . .
C7A Cs1 C10B 119.3(2) . .
C12B Cs1 C10B 41.4(2) . .
C9A Cs1 C10B 108.0(2) . .
C8A Cs1 C10B 104.2(2) . .
C13B Cs1 C10B 47.9(2) . .
C10A Cs1 C10B 127.5(2) . .
O1H Cs1 C6A 95.6(3) . .
O1I Cs1 C6A 73.7(3) . .
C11B Cs1 C6A 138.4(2) . .
C7A Cs1 C6A 23.7(2) . .
C12B Cs1 C6A 143.5(2) . .
C9A Cs1 C6A 47.9(2) . .
C8A Cs1 C6A 41.4(2) . .
C13B Cs1 C6A 158.7(2) . .
C10A Cs1 C6A 41.8(2) . .
C10B Cs1 C6A 143.0(2) . .
O1H Cs1 C2B 79.3(3) . .
O1I Cs1 C2B 104.6(3) . .
C11B Cs1 C2B 46.8(3) . .
C7A Cs1 C2B 160.6(2) . .
C12B Cs1 C2B 40.6(2) . .
C9A Cs1 C2B 136.7(2) . .
C8A Cs1 C2B 143.8(2) . .
C13B Cs1 C2B 22.9(2) . .
C10A Cs1 C2B 140.5(2) . .
C10B Cs1 C2B 41.6(2) . .
C6A Cs1 C2B 174.7(2) . .
O1D Cs2 O1F 108.9(4) . .
O1D Cs2 C10A 80.3(3) . 1_545
O1F Cs2 C10A 105.8(3) . 1_545
O1D Cs2 C11A 78.2(3) . 1_545
O1F Cs2 C11A 129.7(3) . 1_545
C10A Cs2 C11A 24.3(2) 1_545 1_545
O1D Cs2 C4C 130.3(3) . .
O1F Cs2 C4C 82.2(4) . .
C10A Cs2 C4C 144.9(2) 1_545 .
C11A Cs2 C4C 132.0(3) 1_545 .
O1D Cs2 C3C 118.2(3) . .
O1F Cs2 C3C 105.7(3) . .
C10A Cs2 C3C 134.7(2) 1_545 .
C11A Cs2 C3C 114.1(3) 1_545 .
C4C Cs2 C3C 23.6(2) . .
O1D Cs2 C1A 102.7(3) . 1_545
O1F Cs2 C1A 90.0(3) . 1_545
C10A Cs2 C1A 24.2(2) 1_545 1_545
C11A Cs2 C1A 41.5(2) 1_545 1_545
C4C Cs2 C1A 126.1(2) . 1_545
C3C Cs2 C1A 126.8(2) . 1_545
O1D Cs2 C5C 114.9(3) . .
O1F Cs2 C5C 69.1(3) . .
C10A Cs2 C5C 164.7(2) 1_545 .
C11A Cs2 C5C 154.3(3) 1_545 .
C4C Cs2 C5C 23.1(2) . .
C3C Cs2 C5C 40.6(2) . .
C1A Cs2 C5C 141.0(2) 1_545 .
O1D Cs2 C12A 96.1(3) . 1_545
O1F Cs2 C12A 135.5(3) . 1_545
C10A Cs2 C12A 42.0(2) 1_545 1_545
C11A Cs2 C12A 22.9(2) 1_545 1_545
C4C Cs2 C12A 109.2(2) . 1_545
C3C Cs2 C12A 93.1(2) . 1_545
C1A Cs2 C12A 47.9(2) 1_545 1_545
C5C Cs2 C12A 132.0(2) . 1_545
O1D Cs2 C2C 94.9(3) . .
O1F Cs2 C2C 116.3(3) . .
C10A Cs2 C2C 136.7(3) 1_545 .
C11A Cs2 C2C 112.4(3) 1_545 .
C4C Cs2 C2C 41.5(2) . .
C3C Cs2 C2C 23.4(2) . .
C1A Cs2 C2C 141.6(2) 1_545 .
C5C Cs2 C2C 47.4(2) . .
C12A Cs2 C2C 96.9(2) 1_545 .
O1D Cs2 C6C 91.6(3) . .
O1F Cs2 C6C 78.9(3) . .
C10A Cs2 C6C 171.6(2) 1_545 .
C11A Cs2 C6C 151.4(2) 1_545 .
C4C Cs2 C6C 41.7(2) . .
C3C Cs2 C6C 48.0(2) . .
C1A Cs2 C6C 164.2(2) 1_545 .
C5C Cs2 C6C 23.6(2) . .
C12A Cs2 C6C 138.0(2) 1_545 .
C2C Cs2 C6C 41.2(2) . .
O1D Cs2 C2A 121.9(3) . 1_545
O1F Cs2 C2A 94.9(3) . 1_545
C10A Cs2 C2A 41.9(2) 1_545 1_545
C11A Cs2 C2A 47.5(2) 1_545 1_545
C4C Cs2 C2A 104.3(2) . 1_545
C3C Cs2 C2A 103.8(2) . 1_545
C1A Cs2 C2A 23.2(2) 1_545 1_545
C5C Cs2 C2A 123.0(2) . 1_545
C12A Cs2 C2A 40.9(2) 1_545 1_545
C2C Cs2 C2A 121.0(2) . 1_545
C6C Cs2 C2A 145.8(2) . 1_545
O1J Cs3 O1G 98.1(6) . .
O1J Cs3 C3C 124.3(5) . .
O1G Cs3 C3C 75.8(4) . .
O1J Cs3 C2C 100.3(5) . .
O1G Cs3 C2C 78.5(4) . .
C3C Cs3 C2C 24.1(2) . .
O1J Cs3 C9B 80.6(5) . .
O1G Cs3 C9B 127.8(3) . .
C3C Cs3 C9B 145.9(2) . .
C2C Cs3 C9B 153.6(3) . .
O1J Cs3 C8B 100.0(5) . .
O1G Cs3 C8B 136.1(3) . .
C3C Cs3 C8B 122.8(2) . .
C2C Cs3 C8B 135.8(3) . .
C9B Cs3 C8B 23.2(2) . .
O1J Cs3 C10B 80.0(5) . .
O1G Cs3 C10B 104.0(3) . .
C3C Cs3 C10B 155.6(2) . .
C2C Cs3 C10B 177.4(3) . .
C9B Cs3 C10B 23.8(2) . .
C8B Cs3 C10B 41.8(2) . .
O1J Cs3 C7B 120.9(5) . .
O1G Cs3 C7B 117.9(4) . .
C3C Cs3 C7B 109.7(2) . .
C2C Cs3 C7B 130.2(3) . .
C9B Cs3 C7B 40.4(3) . .
C8B Cs3 C7B 23.0(2) . .
C10B Cs3 C7B 48.2(2) . .
O1J Cs3 C1B 100.7(5) . .
O1G Cs3 C1B 89.3(3) . .
C3C Cs3 C1B 133.8(2) . .
C2C Cs3 C1B 157.0(2) . .
C9B Cs3 C1B 41.3(2) . .
C8B Cs3 C1B 48.1(2) . .
C10B Cs3 C1B 23.9(2) . .
C7B Cs3 C1B 41.1(2) . .
O1J Cs3 C4C 136.0(5) . .
O1G Cs3 C4C 94.4(4) . .
C3C Cs3 C4C 23.4(2) . .
C2C Cs3 C4C 41.8(2) . .
C9B Cs3 C4C 122.5(2) . .
C8B Cs3 C4C 99.5(2) . .
C10B Cs3 C4C 136.8(2) . .
C7B Cs3 C4C 88.6(2) . .
C1B Cs3 C4C 121.5(2) . .
O1J Cs3 C6B 121.7(5) . .
O1G Cs3 C6B 96.0(3) . .
C3C Cs3 C6B 114.0(2) . .
C2C Cs3 C6B 138.0(2) . .
C9B Cs3 C6B 47.5(2) . .
C8B Cs3 C6B 41.0(2) . .
C10B Cs3 C6B 41.6(2) . .
C7B Cs3 C6B 23.3(2) . .
C1B Cs3 C6B 23.4(2) . .
C4C Cs3 C6B 98.5(2) . .
O1J Cs3 C1C 88.4(5) . .
O1G Cs3 C1C 100.5(3) . .
C3C Cs3 C1C 41.5(2) . .
C2C Cs3 C1C 23.8(2) . .
C9B Cs3 C1C 131.4(2) . .
C8B Cs3 C1C 119.6(2) . .
C10B Cs3 C1C 154.1(2) . .
C7B Cs3 C1C 124.5(2) . .
C1B Cs3 C1C 165.5(2) . .
C4C Cs3 C1C 47.8(2) . .
C6B Cs3 C1C 143.1(2) . .
C2A C1A C10A 121.7(9) . .
C2A C1A C6A 119.3(8) . .
C10A C1A C6A 119.0(9) . .
C2A C1A Cs2 82.0(5) . 1_565
C10A C1A Cs2 75.2(5) . 1_565
C6A C1A Cs2 112.3(6) . 1_565
C2A C1A Cs1 118.9(6) . .
C10A C1A Cs1 76.1(5) . .
C6A C1A Cs1 76.8(5) . .
Cs2 C1A Cs1 150.6(3) 1_565 .
C1A C2A C3A 119.8(9) . .
C1A C2A C13A 117.3(9) . .
C3A C2A C13A 122.9(9) . .
C1A C2A Cs2 74.8(5) . 1_565
C3A C2A Cs2 117.7(6) . 1_565
C13A C2A Cs2 79.3(6) . 1_565
C4A C3A C2A 122.1(9) . .
C4A C3A H3A 119.0 . .
C2A C3A H3A 119.0 . .
C5A C4A C3A 117.8(9) . .
C5A C4A C14A 121.2(9) . .
C3A C4A C14A 121.0(9) . .
C4A C5A C6A 123.5(9) . .
C4A C5A H5A 118.3 . .
C6A C5A H5A 118.3 . .
C5A C6A C7A 124.9(9) . .
C5A C6A C1A 117.6(8) . .
C7A C6A C1A 117.4(9) . .
C5A C6A Cs1 116.6(6) . .
C7A C6A Cs1 75.6(6) . .
C1A C6A Cs1 79.3(5) . .
C8A C7A C6A 123.6(10) . .
C8A C7A Cs1 79.9(6) . .
C6A C7A Cs1 80.7(6) . .
C8A C7A H7A 118.2 . .
C6A C7A H7A 118.2 . .
Cs1 C7A H7A 110.9 . .
C7A C8A C9A 118.1(10) . .
C7A C8A C18A 120.4(10) . .
C9A C8A C18A 121.4(10) . .
C7A C8A Cs1 77.2(6) . .
C9A C8A Cs1 77.5(6) . .
C18A C8A Cs1 112.3(6) . .
C8A C9A C10A 122.8(9) . .
C8A C9A Cs1 79.2(6) . .
C10A C9A Cs1 79.4(6) . .
C8A C9A H9A 118.6 . .
C10A C9A H9A 118.6 . .
Cs1 C9A H9A 112.8 . .
C9A C10A C1A 119.0(9) . .
C9A C10A C11A 124.7(9) . .
C1A C10A C11A 116.3(9) . .
C9A C10A Cs2 107.0(7) . 1_565
C1A C10A Cs2 80.6(5) . 1_565
C11A C10A Cs2 79.4(6) . 1_565
C9A C10A Cs1 77.1(6) . .
C1A C10A Cs1 80.3(5) . .
C11A C10A Cs1 114.9(7) . .
Cs2 C10A Cs1 159.9(3) 1_565 .
C12A C11A C10A 123.5(9) . .
C12A C11A Cs2 82.9(6) . 1_565
C10A C11A Cs2 76.3(6) . 1_565
C12A C11A H11A 118.3 . .
C10A C11A H11A 118.3 . .
Cs2 C11A H11A 112.4 1_565 .
C13A C12A C11A 118.1(9) . .
C13A C12A C22A 119.1(9) . .
C11A C12A C22A 122.8(9) . .
C13A C12A Cs2 80.5(6) . 1_565
C11A C12A Cs2 74.2(6) . 1_565
C22A C12A Cs2 117.1(6) . 1_565
C12A C13A C2A 123.0(9) . .
C12A C13A Cs2 77.3(6) . 1_565
C2A C13A Cs2 77.3(5) . 1_565
C12A C13A H13A 118.5 . .
C2A C13A H13A 118.5 . .
Cs2 C13A H13A 117.5 1_565 .
C16A C14A C4A 112.3(10) . .
C16A C14A C15A 109.0(12) . .
C4A C14A C15A 114.6(10) . .
C16A C14A C17A 109.2(12) . .
C4A C14A C17A 107.1(10) . .
C15A C14A C17A 104.2(12) . .
C14A C15A H15A 109.5 . .
C14A C15A H15B 109.5 . .
H15A C15A H15B 109.5 . .
C14A C15A H15C 109.5 . .
H15A C15A H15C 109.5 . .
H15B C15A H15C 109.5 . .
C14A C16A H16A 109.5 . .
C14A C16A H16B 109.5 . .
H16A C16A H16B 109.5 . .
C14A C16A H16C 109.5 . .
H16A C16A H16C 109.5 . .
H16B C16A H16C 109.5 . .
C14A C17A H17A 109.5 . .
C14A C17A H17B 109.5 . .
H17A C17A H17B 109.5 . .
C14A C17A H17C 109.5 . .
H17A C17A H17C 109.5 . .
H17B C17A H17C 109.5 . .
C20A C18A C21A 108.4(16) . .
C20A C18A C19A 112.4(16) . .
C21A C18A C19A 105.3(16) . .
C20A C18A C8A 108.5(12) . .
C21A C18A C8A 113.7(13) . .
C19A C18A C8A 108.7(13) . .
H19D C19D H19E 109.5 . .
H19D C19D H19F 109.5 . .
H19E C19D H19F 109.5 . .
H20D C20D H20E 109.5 . .
H20D C20D H20F 109.5 . .
H20E C20D H20F 109.5 . .
H21D C21D H21E 109.5 . .
H21D C21D H21F 109.5 . .
H21E C21D H21F 109.5 . .
C23A C22A C25A 109.3(11) . .
C23A C22A C12A 110.1(9) . .
C25A C22A C12A 109.1(10) . .
C23A C22A C24A 108.4(10) . .
C25A C22A C24A 108.9(10) . .
C12A C22A C24A 110.9(9) . .
C22A C23A H23A 109.5 . .
C22A C23A H23B 109.5 . .
H23A C23A H23B 109.5 . .
C22A C23A H23C 109.5 . .
H23A C23A H23C 109.5 . .
H23B C23A H23C 109.5 . .
C22A C24A H24A 109.5 . .
C22A C24A H24B 109.5 . .
H24A C24A H24B 109.5 . .
C22A C24A H24C 109.5 . .
H24A C24A H24C 109.5 . .
H24B C24A H24C 109.5 . .
C22A C25A H25A 109.5 . .
C22A C25A H25B 109.5 . .
H25A C25A H25B 109.5 . .
C22A C25A H25C 109.5 . .
H25A C25A H25C 109.5 . .
H25B C25A H25C 109.5 . .
C6B C1B C2B 121.6(9) . .
C6B C1B C10B 120.1(9) . .
C2B C1B C10B 118.2(9) . .
C6B C1B Cs3 79.1(5) . .
C2B C1B Cs3 115.8(6) . .
C10B C1B Cs3 77.3(5) . .
C6B C1B Cs1 117.4(6) . .
C2B C1B Cs1 76.3(6) . .
C10B C1B Cs1 74.9(5) . .
Cs3 C1B Cs1 152.1(3) . .
C13B C2B C3B 123.6(10) . .
C13B C2B C1B 120.1(9) . .
C3B C2B C1B 116.2(9) . .
C13B C2B Cs1 76.9(6) . .
C3B C2B Cs1 115.5(7) . .
C1B C2B Cs1 80.2(6) . .
C4B C3B C2B 123.6(9) . .
C4B C3B H3B 118.2 . .
C2B C3B H3B 118.2 . .
C5B C4B C3B 118.4(9) . .
C5B C4B C14B 120.9(9) . .
C3B C4B C14B 120.7(9) . .
C4B C5B C6B 122.8(9) . .
C4B C5B H5B 118.6 . .
C6B C5B H5B 118.6 . .
C7B C6B C1B 119.3(9) . .
C7B C6B C5B 123.4(9) . .
C1B C6B C5B 117.3(9) . .
C7B C6B Cs3 76.8(5) . .
C1B C6B Cs3 77.5(5) . .
C5B C6B Cs3 115.2(6) . .
C8B C7B C6B 121.6(10) . .
C8B C7B Cs3 77.7(6) . .
C6B C7B Cs3 79.8(6) . .
C8B C7B H7B 119.2 . .
C6B C7B H7B 119.2 . .
Cs3 C7B H7B 113.5 . .
C7B C8B C9B 119.4(10) . .
C7B C8B C18B 121.0(9) . .
C9B C8B C18B 119.4(9) . .
C7B C8B Cs3 79.3(6) . .
C9B C8B Cs3 78.1(6) . .
C18B C8B Cs3 116.2(6) . .
C8B C9B C10B 122.6(9) . .
C8B C9B Cs3 78.8(6) . .
C10B C9B Cs3 79.0(6) . .
C8B C9B H9B 118.7 . .
C10B C9B H9B 118.7 . .
Cs3 C9B H9B 113.7 . .
C11B C10B C9B 125.8(9) . .
C11B C10B C1B 117.2(10) . .
C9B C10B C1B 116.9(9) . .
C11B C10B Cs1 76.0(6) . .
C9B C10B Cs1 114.5(6) . .
C1B C10B Cs1 81.4(5) . .
C11B C10B Cs3 111.2(7) . .
C9B C10B Cs3 77.1(5) . .
C1B C10B Cs3 78.8(5) . .
Cs1 C10B Cs3 160.0(3) . .
C10B C11B C12B 125.0(10) . .
C10B C11B Cs1 81.3(6) . .
C12B C11B Cs1 79.2(6) . .
C10B C11B H11B 117.5 . .
C12B C11B H11B 117.5 . .
Cs1 C11B H11B 111.5 . .
C13B C12B C11B 117.9(10) . .
C13B C12B C22B 118.8(10) . .
C11B C12B C22B 123.3(10) . .
C13B C12B Cs1 79.8(6) . .
C11B C12B Cs1 77.3(6) . .
C22B C12B Cs1 112.1(7) . .
C12B C13B C2B 121.3(10) . .
C12B C13B Cs1 77.2(6) . .
C2B C13B Cs1 80.2(6) . .
C12B C13B H13B 119.3 . .
C2B C13B H13B 119.3 . .
Cs1 C13B H13B 113.6 . .
C17B C14B C16B 110(2) . .
C17B C14B C15B 115.0(19) . .
C16B C14B C15B 101(2) . .
C17B C14B C4B 111.6(18) . .
C16B C14B C4B 106.1(17) . .
C15B C14B C4B 111.4(12) . .
H15G C15E H15H 109.5 . .
H15G C15E H15I 109.5 . .
H15H C15E H15I 109.5 . .
H16G C16E H16H 109.5 . .
H16G C16E H16I 109.5 . .
H16H C16E H16I 109.5 . .
H17G C17E H17H 109.5 . .
H17G C17E H17I 109.5 . .
H17H C17E H17I 109.5 . .
C20B C18B C19B 108.8(11) . .
C20B C18B C21B 106.7(11) . .
C19B C18B C21B 107.7(11) . .
C20B C18B C8B 113.4(9) . .
C19B C18B C8B 111.7(9) . .
C21B C18B C8B 108.2(9) . .
C18B C19B H19G 109.5 . .
C18B C19B H19H 109.5 . .
H19G C19B H19H 109.5 . .
C18B C19B H19I 109.5 . .
H19G C19B H19I 109.5 . .
H19H C19B H19I 109.5 . .
C18B C20B H20G 109.5 . .
C18B C20B H20H 109.5 . .
H20G C20B H20H 109.5 . .
C18B C20B H20I 109.5 . .
H20G C20B H20I 109.5 . .
H20H C20B H20I 109.5 . .
C18B C21B H21G 109.5 . .
C18B C21B H21H 109.5 . .
H21G C21B H21H 109.5 . .
C18B C21B H21I 109.5 . .
H21G C21B H21I 109.5 . .
H21H C21B H21I 109.5 . .
C23B C22B C25B 110.7(16) . .
C23B C22B C12B 115.3(14) . .
C25B C22B C12B 110.2(13) . .
C23B C22B C24B 109.9(16) . .
C25B C22B C24B 101.6(14) . .
C12B C22B C24B 108.3(11) . .
H23G C23E H23H 109.5 . .
H23G C23E H23I 109.5 . .
H23H C23E H23I 109.5 . .
H24G C24E H24H 109.5 . .
H24G C24E H24I 109.5 . .
H24H C24E H24I 109.5 . .
H25G C25E H25H 109.5 . .
H25G C25E H25I 109.5 . .
H25H C25E H25I 109.5 . .
C10C C1C C2C 119.8(9) . .
C10C C1C C6C 120.2(9) . .
C2C C1C C6C 120.0(10) . .
C10C C1C Cs3 114.5(7) . .
C2C C1C Cs3 72.5(5) . .
C6C C1C Cs3 82.8(5) . .
C10C C1C Cs2 116.3(7) . .
C2C C1C Cs2 77.5(6) . .
C6C C1C Cs2 77.6(6) . .
Cs3 C1C Cs2 128.9(3) . .
C3C C2C C13C 122.4(10) . .
C3C C2C C1C 119.0(10) . .
C13C C2C C1C 118.6(10) . .
C3C C2C Cs3 77.9(5) . .
C13C C2C Cs3 107.2(7) . .
C1C C2C Cs3 83.7(6) . .
C3C C2C Cs2 74.8(6) . .
C13C C2C Cs2 117.7(7) . .
C1C C2C Cs2 79.1(6) . .
Cs3 C2C Cs2 134.9(3) . .
C4C C3C C2C 121.9(10) . .
C4C C3C Cs3 83.4(6) . .
C2C C3C Cs3 78.1(6) . .
C4C C3C Cs2 77.3(6) . .
C2C C3C Cs2 81.8(6) . .
Cs3 C3C Cs2 138.7(3) . .
C4C C3C H3C 119.0 . .
C2C C3C H3C 119.0 . .
Cs3 C3C H3C 109.4 . .
Cs2 C3C H3C 111.9 . .
C5C C4C C3C 118.4(9) . .
C5C C4C C14C 121.6(9) . .
C3C C4C C14C 119.9(9) . .
C5C C4C Cs2 80.1(6) . .
C3C C4C Cs2 79.1(5) . .
C14C C4C Cs2 110.5(6) . .
C5C C4C Cs3 82.1(6) . .
C3C C4C Cs3 73.2(5) . .
C14C C4C Cs3 114.7(6) . .
Cs2 C4C Cs3 134.3(3) . .
C4C C5C C6C 123.4(10) . .
C4C C5C Cs2 76.8(6) . .
C6C C5C Cs2 81.0(5) . .
C4C C5C Cs3 75.5(6) . .
C6C C5C Cs3 80.5(6) . .
Cs2 C5C Cs3 129.9(3) . .
C4C C5C H5C 118.3 . .
C6C C5C H5C 118.3 . .
Cs2 C5C H5C 113.9 . .
Cs3 C5C H5C 115.9 . .
C7C C6C C5C 125.0(9) . .
C7C C6C C1C 117.7(9) . .
C5C C6C C1C 117.2(9) . .
C7C C6C Cs2 115.6(6) . .
C5C C6C Cs2 75.3(5) . .
C1C C6C Cs2 79.0(6) . .
C7C C6C Cs3 118.4(7) . .
C5C C6C Cs3 76.7(5) . .
C1C C6C Cs3 74.2(5) . .
Cs2 C6C Cs3 125.9(3) . .
C8C C7C C6C 123.8(10) . .
C8C C7C H7C 118.1 . .
C6C C7C H7C 118.1 . .
C7C C8C C9C 116.8(10) . .
C7C C8C C18C 120.0(10) . .
C9C C8C C18C 123.1(10) . .
C10C C9C C8C 122.7(10) . .
C10C C9C H9C 118.7 . .
C8C C9C H9C 118.7 . .
C9C C10C C1C 118.7(10) . .
C9C C10C C11C 122.7(10) . .
C1C C10C C11C 118.6(10) . .
C12C C11C C10C 123.4(11) . .
C12C C11C H11C 118.3 . .
C10C C11C H11C 118.3 . .
C11C C12C C13C 117.8(10) . .
C11C C12C C22C 121.4(11) . .
C13C C12C C22C 120.7(10) . .
C2C C13C C12C 121.6(10) . .
C2C C13C H13C 119.2 . .
C12C C13C H13C 119.2 . .
C15C C14C C16C 110.4(11) . .
C15C C14C C4C 113.5(9) . .
C16C C14C C4C 111.3(9) . .
C15C C14C C17C 104.3(11) . .
C16C C14C C17C 107.9(10) . .
C4C C14C C17C 109.1(9) . .
C14C C15C H15J 109.5 . .
C14C C15C H15K 109.5 . .
H15J C15C H15K 109.5 . .
C14C C15C H15L 109.5 . .
H15J C15C H15L 109.5 . .
H15K C15C H15L 109.5 . .
C14C C16C H16J 109.5 . .
C14C C16C H16K 109.5 . .
H16J C16C H16K 109.5 . .
C14C C16C H16L 109.5 . .
H16J C16C H16L 109.5 . .
H16K C16C H16L 109.5 . .
C14C C17C H17J 109.5 . .
C14C C17C H17K 109.5 . .
H17J C17C H17K 109.5 . .
C14C C17C H17L 109.5 . .
H17J C17C H17L 109.5 . .
H17K C17C H17L 109.5 . .
C21C C18C C19C 106.5(13) . .
C21C C18C C20C 109.6(13) . .
C19C C18C C20C 108.8(12) . .
C21C C18C C8C 111.4(10) . .
C19C C18C C8C 110.8(11) . .
C20C C18C C8C 109.6(10) . .
C18C C19C H19J 109.5 . .
C18C C19C H19K 109.5 . .
H19J C19C H19K 109.5 . .
C18C C19C H19L 109.5 . .
H19J C19C H19L 109.5 . .
H19K C19C H19L 109.5 . .
C18C C20C H20J 109.5 . .
C18C C20C H20K 109.5 . .
H20J C20C H20K 109.5 . .
C18C C20C H20L 109.5 . .
H20J C20C H20L 109.5 . .
H20K C20C H20L 109.5 . .
C18C C21C H21J 109.5 . .
C18C C21C H21K 109.5 . .
H21J C21C H21K 109.5 . .
C18C C21C H21L 109.5 . .
H21J C21C H21L 109.5 . .
H21K C21C H21L 109.5 . .
C25C C22C C24C 110.1(13) . .
C25C C22C C12C 113.4(11) . .
C24C C22C C12C 110.0(10) . .
C25C C22C C23C 109.8(11) . .
C24C C22C C23C 106.2(12) . .
C12C C22C C23C 107.1(11) . .
C22C C23C H23J 109.5 . .
C22C C23C H23K 109.5 . .
H23J C23C H23K 109.5 . .
C22C C23C H23L 109.5 . .
H23J C23C H23L 109.5 . .
H23K C23C H23L 109.5 . .
C22C C24C H24J 109.5 . .
C22C C24C H24K 109.5 . .
H24J C24C H24K 109.5 . .
C22C C24C H24L 109.5 . .
H24J C24C H24L 109.5 . .
H24K C24C H24L 109.5 . .
C22C C25C H25J 109.5 . .
C22C C25C H25K 109.5 . .
H25J C25C H25K 109.5 . .
C22C C25C H25L 109.5 . .
H25J C25C H25L 109.5 . .
H25K C25C H25L 109.5 . .
C2D O1D C5D 108.3(19) . .
C2D O1D Cs2 122.9(16) . .
C5D O1D Cs2 118.3(12) . .
O1D C2D C3D 114(3) . .
O1D C2D Cs2 40.4(12) . .
C3D C2D Cs2 140(2) . .
O1D C2D H2D1 108.7 . .
C3D C2D H2D1 108.7 . .
Cs2 C2D H2D1 70.6 . .
O1D C2D H2D2 108.7 . .
C3D C2D H2D2 108.7 . .
Cs2 C2D H2D2 108.8 . .
H2D1 C2D H2D2 107.6 . .
C4D C3D C2D 100(2) . .
C4D C3D H3D1 111.7 . .
C2D C3D H3D1 111.7 . .
C4D C3D H3D2 111.7 . .
C2D C3D H3D2 111.7 . .
H3D1 C3D H3D2 109.5 . .
C3D C4D C5D 109(2) . .
C3D C4D H4D1 110.0 . .
C5D C4D H4D1 110.0 . .
C3D C4D H4D2 110.0 . .
C5D C4D H4D2 110.0 . .
H4D1 C4D H4D2 108.4 . .
O1D C5D C4D 108.0(19) . .
O1D C5D Cs2 43.5(9) . .
C4D C5D Cs2 141.7(16) . .
O1D C5D H5D1 110.1 . .
C4D C5D H5D1 110.1 . .
Cs2 C5D H5D1 105.0 . .
O1D C5D H5D2 110.1 . .
C4D C5D H5D2 110.1 . .
Cs2 C5D H5D2 71.5 . .
H5D1 C5D H5D2 108.4 . .
C2F O1F C5F 103.6(16) . .
C2F O1F Cs2 113.6(14) . .
C5F O1F Cs2 119.6(13) . .
O1F C2F C3F 107(2) . .
O1F C2F Cs2 47.2(11) . .
C3F C2F Cs2 97.9(15) . .
O1F C2F H2F1 110.3 . .
C3F C2F H2F1 110.3 . .
Cs2 C2F H2F1 149.3 . .
O1F C2F H2F2 110.3 . .
C3F C2F H2F2 110.3 . .
Cs2 C2F H2F2 70.9 . .
H2F1 C2F H2F2 108.5 . .
C2F C3F C4F 101(2) . .
C2F C3F H3F1 111.7 . .
C4F C3F H3F1 111.7 . .
C2F C3F H3F2 111.7 . .
C4F C3F H3F2 111.7 . .
H3F1 C3F H3F2 109.4 . .
C5F C4F C3F 103(2) . .
C5F C4F H4F1 111.1 . .
C3F C4F H4F1 111.1 . .
C5F C4F H4F2 111.1 . .
C3F C4F H4F2 111.1 . .
H4F1 C4F H4F2 109.1 . .
C4F C5F O1F 103.7(18) . .
C4F C5F H5F1 111.0 . .
O1F C5F H5F1 111.0 . .
C4F C5F H5F2 111.0 . .
O1F C5F H5F2 111.0 . .
H5F1 C5F H5F2 109.0 . .
C2G O1G C5G 106(2) . .
C2G O1G Cs3 104.6(16) . .
C5G O1G Cs3 130.4(17) . .
O1G C2G C3G 114(3) . .
O1G C2G Cs3 54.2(13) . .
C3G C2G Cs3 162(3) . .
O1G C2G H2G1 108.7 . .
C3G C2G H2G1 108.7 . .
Cs3 C2G H2G1 88.8 . .
O1G C2G H2G2 108.7 . .
C3G C2G H2G2 108.7 . .
Cs3 C2G H2G2 67.7 . .
H2G1 C2G H2G2 107.6 . .
C2G C3G C4G 95(3) . .
C2G C3G H3G1 112.8 . .
C4G C3G H3G1 112.8 . .
C2G C3G H3G2 112.8 . .
C4G C3G H3G2 112.8 . .
H3G1 C3G H3G2 110.3 . .
C5G C4G C3G 105(3) . .
C5G C4G H4G1 110.7 . .
C3G C4G H4G1 110.7 . .
C5G C4G H4G2 110.7 . .
C3G C4G H4G2 110.7 . .
H4G1 C4G H4G2 108.8 . .
C4G C5G O1G 104(3) . .
C4G C5G H5G1 110.9 . .
O1G C5G H5G1 110.9 . .
C4G C5G H5G2 110.9 . .
O1G C5G H5G2 110.9 . .
H5G1 C5G H5G2 108.9 . .
C2H O1H C5H 109.4(15) . .
C2H O1H Cs1 105.7(12) . .
C5H O1H Cs1 120.3(12) . .
O1H C2H C3H 105.7(19) . .
O1H C2H Cs1 53.4(10) . .
C3H C2H Cs1 108.8(16) . .
O1H C2H H2H1 110.6 . .
C3H C2H H2H1 110.6 . .
Cs1 C2H H2H1 140.4 . .
O1H C2H H2H2 110.6 . .
C3H C2H H2H2 110.6 . .
Cs1 C2H H2H2 59.5 . .
H2H1 C2H H2H2 108.7 . .
C2H C3H C4H 105(2) . .
C2H C3H H3H1 110.8 . .
C4H C3H H3H1 110.8 . .
C2H C3H H3H2 110.8 . .
C4H C3H H3H2 110.8 . .
H3H1 C3H H3H2 108.9 . .
C5H C4H C3H 102.3(17) . .
C5H C4H H4H1 111.3 . .
C3H C4H H4H1 111.3 . .
C5H C4H H4H2 111.3 . .
C3H C4H H4H2 111.3 . .
H4H1 C4H H4H2 109.2 . .
O1H C5H C4H 107.9(15) . .
O1H C5H H5H1 110.1 . .
C4H C5H H5H1 110.1 . .
O1H C5H H5H2 110.1 . .
C4H C5H H5H2 110.1 . .
H5H1 C5H H5H2 108.4 . .
C5I O1I C2I 112.0(17) . .
C5I O1I Cs1 99.1(15) . .
C2I O1I Cs1 122.1(11) . .
O1I C2I C3I 105.5(15) . .
O1I C2I H2I1 110.6 . .
C3I C2I H2I1 110.6 . .
O1I C2I H2I2 110.6 . .
C3I C2I H2I2 110.6 . .
H2I1 C2I H2I2 108.8 . .
C4I C3I C2I 99.7(16) . .
C4I C3I H3I1 111.8 . .
C2I C3I H3I1 111.8 . .
C4I C3I H3I2 111.8 . .
C2I C3I H3I2 111.8 . .
H3I1 C3I H3I2 109.6 . .
C3I C4I C5I 101.6(18) . .
C3I C4I H4I1 111.5 . .
C5I C4I H4I1 111.5 . .
C3I C4I H4I2 111.5 . .
C5I C4I H4I2 111.5 . .
H4I1 C4I H4I2 109.3 . .
O1I C5I C4I 102.5(19) . .
O1I C5I Cs1 60.2(13) . .
C4I C5I Cs1 95.5(14) . .
O1I C5I H5I1 111.3 . .
C4I C5I H5I1 111.3 . .
Cs1 C5I H5I1 58.6 . .
O1I C5I H5I2 111.3 . .
C4I C5I H5I2 111.3 . .
Cs1 C5I H5I2 153.3 . .
H5I1 C5I H5I2 109.2 . .
C4J O1J C1J 108(2) . .
C4J O1J Cs3 107(3) . .
C1J O1J Cs3 111(3) . .
C2J C3J C4J 100(2) . .
C2J C3J H3J1 111.8 . .
C4J C3J H3J1 111.8 . .
C2J C3J H3J2 111.8 . .
C4J C3J H3J2 111.7 . .
H3J1 C3J H3J2 109.5 . .
O1J C4J C3J 104(2) . .
O1J C4J Cs3 51(3) . .
C3J C4J Cs3 127(4) . .
O1J C4J H4J1 110.9 . .
C3J C4J H4J1 111.0 . .
Cs3 C4J H4J1 121.4 . .
O1J C4J H4J2 110.9 . .
C3J C4J H4J2 110.9 . .
Cs3 C4J H4J2 60.1 . .
H4J1 C4J H4J2 108.9 . .
C3J C2J C1J 98(2) . .
C3J C2J H2J1 112.2 . .
C1J C2J H2J1 112.2 . .
C3J C2J H2J2 112.2 . .
C1J C2J H2J2 112.3 . .
H2J1 C2J H2J2 109.8 . .
O1J C1J C2J 102(3) . .
O1J C1J Cs3 48(2) . .
C2J C1J Cs3 99(4) . .
O1J C1J H1J1 111.3 . .
C2J C1J H1J1 111.3 . .
Cs3 C1J H1J1 67.9 . .
O1J C1J H1J2 111.3 . .
C2J C1J H1J2 111.4 . .
Cs3 C1J H1J2 147.3 . .
H1J1 C1J H1J2 109.2 . .

loop_
_geom_bond_atom_site_label_1
_geom_bond_atom_site_label_2
_geom_bond_distance
_geom_bond_site_symmetry_2
Cs1 O1H 3.021(13) .
Cs1 O1I 3.070(13) .
Cs1 C11B 3.401(10) .
Cs1 C7A 3.418(11) .
Cs1 C12B 3.424(10) .
Cs1 C9A 3.430(10) .
Cs1 C8A 3.451(11) .
Cs1 C13B 3.457(10) .
Cs1 C10A 3.459(10) .
Cs1 C10B 3.465(9) .
Cs1 C6A 3.481(10) .
Cs1 C2B 3.497(10) .
Cs2 O1D 2.978(11) .
Cs2 O1F 3.128(15) .
Cs2 C10A 3.367(10) 1_545
Cs2 C11A 3.407(10) 1_545
Cs2 C4C 3.410(9) .
Cs2 C3C 3.433(10) .
Cs2 C1A 3.436(9) 1_545
Cs2 C5C 3.450(10) .
Cs2 C12A 3.513(10) 1_545
Cs2 C2C 3.520(10) .
Cs2 C6C 3.523(10) .
Cs2 C2A 3.527(9) 1_545
Cs3 O1J 3.02(2) .
Cs3 O1G 3.053(16) .
Cs3 C3C 3.379(10) .
Cs3 C2C 3.382(10) .
Cs3 C9B 3.452(10) .
Cs3 C8B 3.460(10) .
Cs3 C10B 3.476(9) .
Cs3 C7B 3.479(10) .
Cs3 C1B 3.496(9) .
Cs3 C4C 3.505(10) .
Cs3 C6B 3.517(9) .
Cs3 C1C 3.525(10) .
C1A C2A 1.402(13) .
C1A C10A 1.426(13) .
C1A C6A 1.449(13) .
C1A Cs2 3.436(9) 1_565
C2A C3A 1.414(13) .
C2A C13A 1.433(13) .
C2A Cs2 3.527(9) 1_565
C3A C4A 1.389(14) .
C3A H3A 0.9500 .
C4A C5A 1.389(13) .
C4A C14A 1.514(14) .
C5A C6A 1.408(13) .
C5A H5A 0.9500 .
C6A C7A 1.418(13) .
C7A C8A 1.365(14) .
C7A H7A 0.9500 .
C8A C9A 1.393(15) .
C8A C18A 1.547(14) .
C9A C10A 1.398(14) .
C9A H9A 0.9500 .
C10A C11A 1.428(14) .
C10A Cs2 3.367(10) 1_565
C11A C12A 1.378(14) .
C11A Cs2 3.407(10) 1_565
C11A H11A 0.9500 .
C12A C13A 1.366(13) .
C12A C22A 1.532(15) .
C12A Cs2 3.513(10) 1_565
C13A Cs2 3.552(10) 1_565
C13A H13A 0.9500 .
C14A C16A 1.481(17) .
C14A C15A 1.522(17) .
C14A C17A 1.530(19) .
C15A H15A 0.9800 .
C15A H15B 0.9800 .
C15A H15C 0.9800 .
C16A H16A 0.9800 .
C16A H16B 0.9800 .
C16A H16C 0.9800 .
C17A H17A 0.9800 .
C17A H17B 0.9800 .
C17A H17C 0.9800 .
C18A C20A 1.48(3) .
C18A C21A 1.51(3) .
C18A C19A 1.52(3) .
C19A H19A 0.9800 .
C19A H19B 0.9800 .
C19A H19C 0.9800 .
C20A H20A 0.9800 .
C20A H20B 0.9800 .
C20A H20C 0.9800 .
C21A H21A 0.9800 .
C21A H21B 0.9800 .
C21A H21C 0.9800 .
C19D H19D 0.9800 .
C19D H19E 0.9800 .
C19D H19F 0.9800 .
C20D H20D 0.9800 .
C20D H20E 0.9800 .
C20D H20F 0.9800 .
C21D H21D 0.9800 .
C21D H21E 0.9800 .
C21D H21F 0.9800 .
C22A C23A 1.500(15) .
C22A C25A 1.510(17) .
C22A C24A 1.553(16) .
C23A H23A 0.9800 .
C23A H23B 0.9800 .
C23A H23C 0.9800 .
C24A H24A 0.9800 .
C24A H24B 0.9800 .
C24A H24C 0.9800 .
C25A H25A 0.9800 .
C25A H25B 0.9800 .
C25A H25C 0.9800 .
C1B C6B 1.424(14) .
C1B C2B 1.434(14) .
C1B C10B 1.444(14) .
C2B C13B 1.380(14) .
C2B C3B 1.424(14) .
C3B C4B 1.393(14) .
C3B H3B 0.9500 .
C4B C5B 1.372(13) .
C4B C14B 1.558(14) .
C5B C6B 1.433(13) .
C5B H5B 0.9500 .
C6B C7B 1.414(13) .
C7B C8B 1.384(14) .
C7B H7B 0.9500 .
C8B C9B 1.389(14) .
C8B C18B 1.546(14) .
C9B C10B 1.432(14) .
C9B H9B 0.9500 .
C10B C11B 1.351(14) .
C11B C12B 1.392(15) .
C11B H11B 0.9500 .
C12B C13B 1.373(14) .
C12B C22B 1.566(15) .
C13B H13B 0.9500 .
C14B C17B 1.47(4) .
C14B C16B 1.50(4) .
C14B C15B 1.55(2) .
C15B H15D 0.9800 .
C15B H15E 0.9800 .
C15B H15F 0.9800 .
C16B H16D 0.9800 .
C16B H16E 0.9800 .
C16B H16F 0.9800 .
C17B H17D 0.9800 .
C17B H17E 0.9800 .
C17B H17F 0.9800 .
C15E H15G 0.9800 .
C15E H15H 0.9800 .
C15E H15I 0.9800 .
C16E H16G 0.9800 .
C16E H16H 0.9800 .
C16E H16I 0.9800 .
C17E H17G 0.9800 .
C17E H17H 0.9800 .
C17E H17I 0.9800 .
C18B C20B 1.516(16) .
C18B C19B 1.517(16) .
C18B C21B 1.536(16) .
C19B H19G 0.9800 .
C19B H19H 0.9800 .
C19B H19I 0.9800 .
C20B H20G 0.9800 .
C20B H20H 0.9800 .
C20B H20I 0.9800 .
C21B H21G 0.9800 .
C21B H21H 0.9800 .
C21B H21I 0.9800 .
C22B C23B 1.47(3) .
C22B C25B 1.53(3) .
C22B C24B 1.65(2) .
C23B H23D 0.9800 .
C23B H23E 0.9800 .
C23B H23F 0.9800 .
C24B H24D 0.9800 .
C24B H24E 0.9800 .
C24B H24F 0.9800 .
C25B H25D 0.9800 .
C25B H25E 0.9800 .
C25B H25F 0.9800 .
C23E H23G 0.9800 .
C23E H23H 0.9800 .
C23E H23I 0.9800 .
C24E H24G 0.9800 .
C24E H24H 0.9800 .
C24E H24I 0.9800 .
C25E H25G 0.9800 .
C25E H25H 0.9800 .
C25E H25I 0.9800 .
C1C C10C 1.417(14) .
C1C C2C 1.431(14) .
C1C C6C 1.433(14) .
C2C C3C 1.410(13) .
C2C C13C 1.417(14) .
C3C C4C 1.401(14) .
C3C H3C 0.9500 .
C4C C5C 1.376(14) .
C4C C14C 1.528(14) .
C5C C6C 1.430(13) .
C5C H5C 0.9500 .
C6C C7C 1.400(14) .
C7C C8C 1.395(14) .
C7C H7C 0.9500 .
C8C C9C 1.410(16) .
C8C C18C 1.538(16) .
C9C C10C 1.402(15) .
C9C H9C 0.9500 .
C10C C11C 1.424(15) .
C11C C12C 1.359(15) .
C11C H11C 0.9500 .
C12C C13C 1.432(15) .
C12C C22C 1.542(16) .
C13C H13C 0.9500 .
C14C C15C 1.501(17) .
C14C C16C 1.518(16) .
C14C C17C 1.541(16) .
C15C H15J 0.9800 .
C15C H15K 0.9800 .
C15C H15L 0.9800 .
C16C H16J 0.9800 .
C16C H16K 0.9800 .
C16C H16L 0.9800 .
C17C H17J 0.9800 .
C17C H17K 0.9800 .
C17C H17L 0.9800 .
C18C C21C 1.491(17) .
C18C C19C 1.526(19) .
C18C C20C 1.527(19) .
C19C H19J 0.9800 .
C19C H19K 0.9800 .
C19C H19L 0.9800 .
C20C H20J 0.9800 .
C20C H20K 0.9800 .
C20C H20L 0.9800 .
C21C H21J 0.9800 .
C21C H21K 0.9800 .
C21C H21L 0.9800 .
C22C C25C 1.486(17) .
C22C C24C 1.513(19) .
C22C C23C 1.541(19) .
C23C H23J 0.9800 .
C23C H23K 0.9800 .
C23C H23L 0.9800 .
C24C H24J 0.9800 .
C24C H24K 0.9800 .
C24C H24L 0.9800 .
C25C H25J 0.9800 .
C25C H25K 0.9800 .
C25C H25L 0.9800 .
O1D C2D 1.32(3) .
O1D C5D 1.35(2) .
C2D C3D 1.45(3) .
C2D H2D1 0.9900 .
C2D H2D2 0.9900 .
C3D C4D 1.437(17) .
C3D H3D1 0.9900 .
C3D H3D2 0.9900 .
C4D C5D 1.45(3) .
C4D H4D1 0.9900 .
C4D H4D2 0.9900 .
C5D H5D1 0.9900 .
C5D H5D2 0.9900 .
O1F C2F 1.41(2) .
O1F C5F 1.43(2) .
C2F C3F 1.44(3) .
C2F H2F1 0.9900 .
C2F H2F2 0.9900 .
C3F C4F 1.63(3) .
C3F H3F1 0.9900 .
C3F H3F2 0.9900 .
C4F C5F 1.459(16) .
C4F H4F1 0.9900 .
C4F H4F2 0.9900 .
C5F H5F1 0.9900 .
C5F H5F2 0.9900 .
O1G C2G 1.36(3) .
O1G C5G 1.50(3) .
C2G C3G 1.475(18) .
C2G H2G1 0.9900 .
C2G H2G2 0.9900 .
C3G C4G 1.58(4) .
C3G H3G1 0.9900 .
C3G H3G2 0.9900 .
C4G C5G 1.50(4) .
C4G H4G1 0.9900 .
C4G H4G2 0.9900 .
C5G H5G1 0.9900 .
C5G H5G2 0.9900 .
O1H C2H 1.34(2) .
O1H C5H 1.43(2) .
C2H C3H 1.479(17) .
C2H H2H1 0.9900 .
C2H H2H2 0.9900 .
C3H C4H 1.50(3) .
C3H H3H1 0.9900 .
C3H H3H2 0.9900 .
C4H C5H 1.48(2) .
C4H H4H1 0.9900 .
C4H H4H2 0.9900 .
C5H H5H1 0.9900 .
C5H H5H2 0.9900 .
O1I C5I 1.25(2) .
O1I C2I 1.39(2) .
C2I C3I 1.55(2) .
C2I H2I1 0.9900 .
C2I H2I2 0.9900 .
C3I C4I 1.49(2) .
C3I H3I1 0.9900 .
C3I H3I2 0.9900 .
C4I C5I 1.546(17) .
C4I H4I1 0.9900 .
C4I H4I2 0.9900 .
C5I H5I1 0.9900 .
C5I H5I2 0.9900 .
O1J C4J 1.445(19) .
O1J C1J 1.454(19) .
C3J C2J 1.50(2) .
C3J C4J 1.50(2) .
C3J H3J1 0.9900 .
C3J H3J2 0.9900 .
C4J H4J1 0.9900 .
C4J H4J2 0.9900 .
C2J C1J 1.51(2) .
C2J H2J1 0.9900 .
C2J H2J2 0.9900 .
C1J H1J1 0.9900 .
C1J H1J2 0.9900 .
